data_4085698
loop_
_publ_author_name
'Zitz, Rainer'
'Baumgartner, Judith'
'Marschner, Christoph'

_publ_section_title
;
 Metalated Oligosilanylstibines.
;
_journal_issue 8
_journal_name_full Organometallics
_journal_page_first 1431
_journal_page_last 1439
_journal_paper_doi 10.1021/om501297h
_journal_volume 34
_journal_year 2015
_chemical_formula_sum 'C26 H49 Cl Hf Sb Si8'
_chemical_formula_weight 922.06
_chemical_name_systematic
;
 ?
;
_space_group_IT_number 60
_symmetry_cell_setting orthorhombic
_symmetry_space_group_name_Hall '-P 2n 2ab'
_symmetry_space_group_name_H-M 'P b c n'
_atom_sites_solution_hydrogens geom
_atom_sites_solution_primary direct
_atom_sites_solution_secondary difmap
_audit_creation_method SHELXL-97
_cell_angle_alpha 90.00
_cell_angle_beta 90.00
_cell_angle_gamma 90.00
_cell_formula_units_Z 8
_cell_length_a 41.538(8)
_cell_length_b 13.038(3)
_cell_length_c 15.117(3)
_cell_measurement_reflns_used 16658
_cell_measurement_temperature 100(2)
_cell_measurement_theta_max 52.507
_cell_measurement_theta_min 4.553
_cell_volume 8187(3)
_computing_cell_refinement 'Bruker XSCANS'
_computing_data_collection 'Bruker XSCANS'
_computing_data_reduction 'Bruker SHELXTL'
_computing_molecular_graphics 'Bruker SHELXTL'
_computing_publication_material 'Bruker SHELXTL'
_computing_structure_refinement 'SHELXL-97 (Sheldrick, 1997)'
_computing_structure_solution 'SHELXS-97 (Sheldrick, 1990)'
_diffrn_ambient_temperature 100(2)
_diffrn_measured_fraction_theta_full 1.000
_diffrn_measured_fraction_theta_max 1.000
_diffrn_measurement_device_type 'SMART APEX'
_diffrn_measurement_method '\w scans'
_diffrn_radiation_monochromator graphite
_diffrn_radiation_source 'fine-focus sealed tube'
_diffrn_radiation_type MoK\a
_diffrn_radiation_wavelength 0.71073
_diffrn_reflns_av_R_equivalents 0.0703
_diffrn_reflns_av_sigmaI/netI 0.0370
_diffrn_reflns_limit_h_max 51
_diffrn_reflns_limit_h_min -51
_diffrn_reflns_limit_k_max 16
_diffrn_reflns_limit_k_min -16
_diffrn_reflns_limit_l_max 18
_diffrn_reflns_limit_l_min -18
_diffrn_reflns_number 61933
_diffrn_reflns_theta_full 26.37
_diffrn_reflns_theta_max 26.37
_diffrn_reflns_theta_min 0.98
_exptl_absorpt_coefficient_mu 3.509
_exptl_absorpt_correction_T_max 0.6211
_exptl_absorpt_correction_T_min 0.3998
_exptl_absorpt_correction_type multi-scan
_exptl_absorpt_process_details SADABS
_exptl_crystal_colour red
_exptl_crystal_density_diffrn 1.496
_exptl_crystal_density_method 'not measured'
_exptl_crystal_description plates
_exptl_crystal_F_000 3656
_exptl_crystal_size_max 0.32
_exptl_crystal_size_mid 0.26
_exptl_crystal_size_min 0.15
_refine_diff_density_max 2.414
_refine_diff_density_min -2.087
_refine_diff_density_rms 0.173
_refine_ls_extinction_method none
_refine_ls_goodness_of_fit_ref 1.278
_refine_ls_hydrogen_treatment constr
_refine_ls_matrix_type full
_refine_ls_number_parameters 518
_refine_ls_number_reflns 8374
_refine_ls_number_restraints 0
_refine_ls_restrained_S_all 1.278
_refine_ls_R_factor_all 0.0860
_refine_ls_R_factor_gt 0.0768
_refine_ls_shift/su_max 0.004
_refine_ls_shift/su_mean 0.001
_refine_ls_structure_factor_coef Fsqd
_refine_ls_weighting_details 'calc w=1/[\s^2^(Fo^2^)+(0.0456P)^2^+86.1424P] where P=(Fo^2^+2Fc^2^)/3'
_refine_ls_weighting_scheme calc
_refine_ls_wR_factor_gt 0.1580
_refine_ls_wR_factor_ref 0.1622
_reflns_number_gt 7390
_reflns_number_total 8374
_reflns_threshold_expression >2sigma(I)
_cod_data_source_file om501297h_si_002.cif
_cod_data_source_block 11_1044j
_cod_depositor_comments
;Adding full bibliography for 4085693--4085698.cif.

 Adding full bibliography for 4085693--4085698.cif.
;
_cod_original_sg_symbol_H-M Pbcn
_cod_database_code 4085698

loop_
_symmetry_equiv_pos_as_xyz
'x, y, z'
'-x+1/2, -y+1/2, z+1/2'
'-x, y, -z+1/2'
'x+1/2, -y+1/2, -z'
'-x, -y, -z'
'x-1/2, y-1/2, -z-1/2'
'x, -y, z-1/2'
'-x-1/2, y-1/2, z'

loop_
_atom_site_label
_atom_site_type_symbol
_atom_site_fract_x
_atom_site_fract_y
_atom_site_fract_z
_atom_site_U_iso_or_equiv
_atom_site_adp_type
_atom_site_occupancy
_atom_site_symmetry_multiplicity
_atom_site_calc_flag
_atom_site_refinement_flags
_atom_site_disorder_assembly
_atom_site_disorder_group
Si2 Si 0.90956(17) 0.0647(6) 0.4783(7) 0.061(2) Uani 0.597(7) 1 d P A 1
C11 C 0.9368(9) -0.026(3) 0.538(4) 0.13(2) Uani 0.597(7) 1 d P A 1
H11A H 0.9287 -0.0961 0.5316 0.199 Uiso 0.597(7) 1 calc PR A 1
H11B H 0.9375 -0.0077 0.6010 0.199 Uiso 0.597(7) 1 calc PR A 1
H11C H 0.9586 -0.0213 0.5132 0.199 Uiso 0.597(7) 1 calc PR A 1
C12 C 0.9123(6) 0.027(2) 0.358(2) 0.107(12) Uani 0.597(7) 1 d P A 1
H12A H 0.9343 0.0052 0.3449 0.161 Uiso 0.597(7) 1 calc PR A 1
H12B H 0.9065 0.0855 0.3212 0.161 Uiso 0.597(7) 1 calc PR A 1
H12C H 0.8974 -0.0301 0.3469 0.161 Uiso 0.597(7) 1 calc PR A 1
Si3 Si 0.8561(3) 0.0531(8) 0.5233(8) 0.075(4) Uani 0.597(7) 1 d P A 1
C13 C 0.8558(5) 0.031(3) 0.647(2) 0.18(3) Uani 0.597(7) 1 d P A 1
H13A H 0.8632 -0.0388 0.6598 0.275 Uiso 0.597(7) 1 calc PR A 1
H13B H 0.8339 0.0402 0.6698 0.275 Uiso 0.597(7) 1 calc PR A 1
H13C H 0.8703 0.0805 0.6756 0.275 Uiso 0.597(7) 1 calc PR A 1
C14 C 0.8373(6) -0.0627(18) 0.466(4) 0.16(3) Uani 0.597(7) 1 d P A 1
H14A H 0.8495 -0.1245 0.4818 0.240 Uiso 0.597(7) 1 calc PR A 1
H14B H 0.8379 -0.0527 0.4022 0.240 Uiso 0.597(7) 1 calc PR A 1
H14C H 0.8150 -0.0704 0.4859 0.240 Uiso 0.597(7) 1 calc PR A 1
Si5 Si 0.96239(16) 0.2784(5) 0.3909(5) 0.0515(16) Uani 0.597(7) 1 d P A 1
C19 C 0.9420(7) 0.309(2) 0.2837(15) 0.081(9) Uani 0.597(7) 1 d P A 1
H19A H 0.9583 0.3243 0.2386 0.121 Uiso 0.597(7) 1 calc PR A 1
H19B H 0.9280 0.3691 0.2916 0.121 Uiso 0.597(7) 1 calc PR A 1
H19C H 0.9290 0.2504 0.2648 0.121 Uiso 0.597(7) 1 calc PR A 1
C20 C 0.9906(6) 0.385(2) 0.427(2) 0.102(11) Uani 0.597(7) 1 d P A 1
H20A H 1.0072 0.3950 0.3813 0.153 Uiso 0.597(7) 1 calc PR A 1
H20B H 1.0009 0.3662 0.4827 0.153 Uiso 0.597(7) 1 calc PR A 1
H20C H 0.9783 0.4485 0.4344 0.153 Uiso 0.597(7) 1 calc PR A 1
Si6 Si 0.95321(14) 0.2388(8) 0.6378(4) 0.059(2) Uani 0.597(7) 1 d P A 1
C16 C 0.9612(6) 0.374(3) 0.674(2) 0.095(12) Uani 0.597(7) 1 d P A 1
H16A H 0.9407 0.4100 0.6823 0.142 Uiso 0.597(7) 1 calc PR A 1
H16B H 0.9740 0.4094 0.6289 0.142 Uiso 0.597(7) 1 calc PR A 1
H16C H 0.9731 0.3734 0.7301 0.142 Uiso 0.597(7) 1 calc PR A 1
C17 C 0.9279(5) 0.175(3) 0.7269(12) 0.111(13) Uani 0.597(7) 1 d P A 1
H17A H 0.9371 0.1905 0.7851 0.166 Uiso 0.597(7) 1 calc PR A 1
H17B H 0.9277 0.1010 0.7174 0.166 Uiso 0.597(7) 1 calc PR A 1
H17C H 0.9058 0.2019 0.7240 0.166 Uiso 0.597(7) 1 calc PR A 1
Si7 Si 0.80962(12) 0.2081(4) 0.3450(3) 0.0321(12) Uani 0.597(7) 1 d P A 1
C21 C 0.7883(5) 0.3291(14) 0.3100(12) 0.050(5) Uani 0.597(7) 1 d P A 1
C22 C 0.7798(6) 0.0980(17) 0.3323(16) 0.044(5) Uani 0.597(7) 1 d P A 1
C23 C 0.8446(5) 0.1907(17) 0.2666(12) 0.060(6) Uani 0.597(7) 1 d P A 1
Si8 Si 0.78616(14) 0.2105(5) 0.5925(4) 0.0491(17) Uani 0.597(7) 1 d P A 1
C25 C 0.7525(5) 0.3003(16) 0.5592(17) 0.072(8) Uani 0.597(7) 1 d P A 1
H25A H 0.7471 0.2891 0.4968 0.108 Uiso 0.597(7) 1 calc PR A 1
H25B H 0.7594 0.3714 0.5676 0.108 Uiso 0.597(7) 1 calc PR A 1
H25C H 0.7335 0.2867 0.5958 0.108 Uiso 0.597(7) 1 calc PR A 1
C26 C 0.8004(7) 0.246(3) 0.7054(14) 0.116(15) Uani 0.597(7) 1 d P A 1
H26A H 0.7819 0.2511 0.7453 0.175 Uiso 0.597(7) 1 calc PR A 1
H26B H 0.8115 0.3123 0.7029 0.175 Uiso 0.597(7) 1 calc PR A 1
H26C H 0.8152 0.1934 0.7272 0.175 Uiso 0.597(7) 1 calc PR A 1
Si22 Si 0.9097(2) 0.0689(7) 0.5320(8) 0.042(2) Uani 0.403(7) 1 d P A 2
C80 C 0.9100(8) 0.046(3) 0.651(2) 0.073(11) Uani 0.403(7) 1 d P A 2
H80A H 0.8941 -0.0067 0.6660 0.109 Uiso 0.403(7) 1 calc PR A 2
H80B H 0.9047 0.1098 0.6824 0.109 Uiso 0.403(7) 1 calc PR A 2
H80C H 0.9315 0.0229 0.6695 0.109 Uiso 0.403(7) 1 calc PR A 2
C92 C 0.9346(8) -0.041(4) 0.492(4) 0.09(2) Uani 0.403(7) 1 d P A 2
H92A H 0.9552 -0.0149 0.4697 0.133 Uiso 0.403(7) 1 calc PR A 2
H92B H 0.9231 -0.0765 0.4446 0.133 Uiso 0.403(7) 1 calc PR A 2
H92C H 0.9385 -0.0883 0.5411 0.133 Uiso 0.403(7) 1 calc PR A 2
Si33 Si 0.8564(3) 0.0438(10) 0.4851(7) 0.038(3) Uani 0.403(7) 1 d P A 2
C81 C 0.8594(6) 0.017(5) 0.354(3) 0.16(3) Uani 0.403(7) 1 d P A 2
H81A H 0.8391 -0.0132 0.3327 0.244 Uiso 0.403(7) 1 calc PR A 2
H81B H 0.8770 -0.0315 0.3419 0.244 Uiso 0.403(7) 1 calc PR A 2
H81C H 0.8634 0.0811 0.3223 0.244 Uiso 0.403(7) 1 calc PR A 2
C82 C 0.8375(11) -0.067(4) 0.547(4) 0.10(2) Uani 0.403(7) 1 d P A 2
H82A H 0.8158 -0.0794 0.5238 0.148 Uiso 0.403(7) 1 calc PR A 2
H82B H 0.8363 -0.0504 0.6099 0.148 Uiso 0.403(7) 1 calc PR A 2
H82C H 0.8507 -0.1287 0.5386 0.148 Uiso 0.403(7) 1 calc PR A 2
Si55 Si 0.9475(2) 0.2393(9) 0.3556(5) 0.050(2) Uani 0.403(7) 1 d P A 2
C85 C 0.9201(11) 0.185(3) 0.271(2) 0.092(13) Uani 0.403(7) 1 d P A 2
H85A H 0.8989 0.2168 0.2756 0.139 Uiso 0.403(7) 1 calc PR A 2
H85B H 0.9181 0.1105 0.2797 0.139 Uiso 0.403(7) 1 calc PR A 2
H85C H 0.9290 0.1978 0.2115 0.139 Uiso 0.403(7) 1 calc PR A 2
C86 C 0.9571(9) 0.376(4) 0.314(3) 0.089(15) Uani 0.403(7) 1 d P A 2
H86A H 0.9679 0.3722 0.2564 0.133 Uiso 0.403(7) 1 calc PR A 2
H86B H 0.9713 0.4108 0.3565 0.133 Uiso 0.403(7) 1 calc PR A 2
H86C H 0.9371 0.4152 0.3078 0.133 Uiso 0.403(7) 1 calc PR A 2
Si66 Si 0.9649(2) 0.2760(7) 0.6030(8) 0.051(2) Uani 0.403(7) 1 d P A 2
C83 C 0.9459(10) 0.306(3) 0.710(2) 0.079(14) Uani 0.403(7) 1 d P A 2
H83A H 0.9626 0.3138 0.7551 0.118 Uiso 0.403(7) 1 calc PR A 2
H83B H 0.9315 0.2493 0.7266 0.118 Uiso 0.403(7) 1 calc PR A 2
H83C H 0.9335 0.3692 0.7047 0.118 Uiso 0.403(7) 1 calc PR A 2
C84 C 0.9901(10) 0.388(3) 0.567(4) 0.12(2) Uani 0.403(7) 1 d P A 2
H84A H 0.9982 0.4242 0.6197 0.183 Uiso 0.403(7) 1 calc PR A 2
H84B H 0.9769 0.4353 0.5320 0.183 Uiso 0.403(7) 1 calc PR A 2
H84C H 1.0082 0.3638 0.5317 0.183 Uiso 0.403(7) 1 calc PR A 2
Si77 Si 0.79167(18) 0.2098(6) 0.3858(5) 0.038(2) Uani 0.403(7) 1 d P A 2
C87 C 0.7565(5) 0.297(2) 0.4128(17) 0.043(6) Uani 0.403(7) 1 d P A 2
C88 C 0.7741(9) 0.074(3) 0.366(2) 0.048(10) Uani 0.403(7) 1 d P A 2
C89 C 0.8113(8) 0.255(3) 0.2802(17) 0.067(11) Uani 0.403(7) 1 d P A 2
Si88 Si 0.80021(16) 0.1918(5) 0.6377(4) 0.0237(15) Uani 0.403(7) 1 d P A 2
C90 C 0.8279(7) 0.153(2) 0.7294(18) 0.052(7) Uani 0.403(7) 1 d P A 2
H90A H 0.8464 0.1989 0.7310 0.078 Uiso 0.403(7) 1 calc PR A 2
H90B H 0.8353 0.0822 0.7193 0.078 Uiso 0.403(7) 1 calc PR A 2
H90C H 0.8163 0.1561 0.7859 0.078 Uiso 0.403(7) 1 calc PR A 2
C91 C 0.7837(7) 0.3177(16) 0.6697(16) 0.037(6) Uani 0.403(7) 1 d P A 2
H91A H 0.7702 0.3099 0.7226 0.056 Uiso 0.403(7) 1 calc PR A 2
H91B H 0.7706 0.3450 0.6212 0.056 Uiso 0.403(7) 1 calc PR A 2
H91C H 0.8014 0.3651 0.6825 0.056 Uiso 0.403(7) 1 calc PR A 2
Hf1 Hf 0.865951(9) 0.53736(3) 0.46008(3) 0.03580(14) Uani 1 1 d . . .
Sb1 Sb 0.873189(13) 0.33519(5) 0.53540(4) 0.02794(15) Uani 1 1 d . A .
Cl1 Cl 0.86715(5) 0.50969(18) 0.29850(13) 0.0326(5) Uani 1 1 d . . .
Si1 Si 0.92523(5) 0.2356(2) 0.50029(16) 0.0279(5) Uani 1 1 d . . .
Si4 Si 0.82907(6) 0.2040(2) 0.49619(16) 0.0297(5) Uani 1 1 d . . .
C1 C 0.8198(2) 0.5389(10) 0.5656(6) 0.074(5) Uani 1 1 d G . .
H1 H 0.8225 0.5086 0.6223 0.088 Uiso 1 1 calc R . .
C2 C 0.80875(18) 0.4912(7) 0.4921(6) 0.041(2) Uani 1 1 d G . .
H2 H 0.8023 0.4214 0.4881 0.049 Uiso 1 1 calc R . .
C3 C 0.8085(2) 0.5603(10) 0.4252(7) 0.080(5) Uani 1 1 d G . .
H3 H 0.8019 0.5476 0.3661 0.096 Uiso 1 1 calc R . .
C4 C 0.8195(3) 0.6508(8) 0.4574(12) 0.145(13) Uani 1 1 d G . .
H4 H 0.8218 0.7127 0.4248 0.174 Uiso 1 1 calc R . .
C5 C 0.8264(2) 0.6376(10) 0.5442(11) 0.177(17) Uani 1 1 d G . .
H5 H 0.8345 0.6886 0.5832 0.213 Uiso 1 1 calc R . .
C6 C 0.9237(3) 0.5361(10) 0.5008(11) 0.066(4) Uani 1 1 d . . .
H6 H 0.9338 0.4711 0.5053 0.079 Uiso 1 1 calc R . .
C7 C 0.9041(5) 0.6799(15) 0.4486(16) 0.100(7) Uani 1 1 d . . .
H7 H 0.8979 0.7328 0.4090 0.120 Uiso 1 1 calc R . .
C8 C 0.9215(3) 0.5949(18) 0.4261(10) 0.086(6) Uani 1 1 d . . .
H8 H 0.9304 0.5797 0.3697 0.103 Uiso 1 1 calc R . .
C9 C 0.9082(3) 0.5886(15) 0.5690(9) 0.079(5) Uani 1 1 d . . .
H9 H 0.9059 0.5661 0.6284 0.095 Uiso 1 1 calc R . .
C10 C 0.8972(4) 0.6773(15) 0.5345(17) 0.100(7) Uani 1 1 d . . .
H10 H 0.8863 0.7295 0.5664 0.120 Uiso 1 1 calc R . .
C15 C 0.9930(3) 0.1671(12) 0.6210(9) 0.072(4) Uani 1 1 d . . .
H15A H 1.0052 0.1669 0.6765 0.107 Uiso 0.597(7) 1 calc PR A 1
H15B H 1.0056 0.2014 0.5749 0.107 Uiso 0.597(7) 1 calc PR A 1
H15C H 0.9885 0.0963 0.6030 0.107 Uiso 0.597(7) 1 calc PR A 1
H15D H 1.0090 0.1863 0.6636 0.107 Uiso 0.403(7) 1 d PR A 2
H15E H 0.9811 0.1089 0.6425 0.107 Uiso 0.403(7) 1 d PR A 2
H15F H 1.0032 0.1498 0.5661 0.107 Uiso 0.403(7) 1 d PR A 2
C18 C 0.9886(4) 0.1638(13) 0.3694(10) 0.089(5) Uani 1 1 d . . .
H18A H 1.0044 0.1806 0.3236 0.134 Uiso 0.597(7) 1 calc PR A 1
H18B H 0.9753 0.1063 0.3496 0.134 Uiso 0.597(7) 1 calc PR A 1
H18C H 0.9999 0.1447 0.4240 0.134 Uiso 0.597(7) 1 calc PR A 1
H18D H 0.9996 0.1612 0.3136 0.134 Uiso 0.403(7) 1 d PR A 2
H18E H 1.0020 0.1978 0.4122 0.134 Uiso 0.403(7) 1 d PR A 2
H18F H 0.9841 0.0953 0.3892 0.134 Uiso 0.403(7) 1 d PR A 2
C24 C 0.7666(3) 0.0868(10) 0.6106(11) 0.076(5) Uani 1 1 d . . .
H24A H 0.7487 0.0953 0.6520 0.113 Uiso 0.597(7) 1 calc PR A 1
H24B H 0.7823 0.0383 0.6353 0.113 Uiso 0.597(7) 1 calc PR A 1
H24C H 0.7585 0.0603 0.5542 0.113 Uiso 0.597(7) 1 calc PR A 1
H24D H 0.7536 0.0752 0.6620 0.113 Uiso 0.403(7) 1 d PR A 2
H24E H 0.7533 0.1107 0.5629 0.113 Uiso 0.403(7) 1 d PR A 2
H24F H 0.7769 0.0239 0.5937 0.113 Uiso 0.403(7) 1 d PR A 2

loop_
_atom_site_aniso_label
_atom_site_aniso_U_11
_atom_site_aniso_U_22
_atom_site_aniso_U_33
_atom_site_aniso_U_23
_atom_site_aniso_U_13
_atom_site_aniso_U_12
Si2 0.034(3) 0.044(4) 0.103(6) 0.000(5) -0.026(4) 0.000(2)
C11 0.067(19) 0.035(17) 0.29(7) 0.00(3) -0.11(3) -0.003(13)
C12 0.053(13) 0.13(3) 0.14(3) -0.10(2) -0.023(15) -0.011(14)
Si3 0.043(4) 0.065(7) 0.117(9) 0.061(7) -0.035(6) -0.024(4)
C13 0.033(11) 0.32(5) 0.20(4) 0.23(4) -0.007(17) -0.02(2)
C14 0.037(14) 0.018(11) 0.42(8) 0.05(3) -0.08(3) -0.009(9)
Si5 0.053(4) 0.054(4) 0.047(4) -0.004(3) 0.033(3) -0.007(3)
C19 0.079(18) 0.12(2) 0.047(14) 0.027(15) 0.039(13) 0.052(16)
C20 0.062(15) 0.086(19) 0.16(3) -0.011(19) 0.064(18) -0.028(14)
Si6 0.022(3) 0.119(7) 0.036(3) -0.032(4) -0.006(2) 0.007(3)
C16 0.037(12) 0.15(3) 0.10(2) -0.08(2) -0.035(13) 0.010(14)
C17 0.049(12) 0.27(4) 0.017(9) 0.028(16) 0.007(8) 0.044(19)
Si7 0.034(3) 0.041(3) 0.021(2) -0.010(2) -0.004(2) -0.0099(19)
C21 0.071(13) 0.041(10) 0.038(10) 0.010(8) -0.024(9) -0.007(9)
C22 0.050(12) 0.033(11) 0.048(15) -0.003(10) -0.008(11) -0.034(9)
C23 0.068(13) 0.082(15) 0.030(9) -0.020(10) 0.027(9) -0.021(11)
Si8 0.045(3) 0.071(4) 0.031(3) -0.015(3) 0.015(3) -0.037(3)
C25 0.049(11) 0.054(12) 0.113(19) -0.018(12) 0.060(13) -0.019(10)
C26 0.11(2) 0.20(4) 0.035(13) -0.006(18) 0.013(13) -0.12(3)
Si22 0.028(4) 0.030(4) 0.069(6) -0.002(5) 0.012(5) 0.001(3)
C80 0.050(17) 0.10(3) 0.07(2) 0.05(2) 0.003(16) -0.001(17)
C92 0.013(14) 0.05(2) 0.20(6) -0.08(3) -0.03(2) 0.002(12)
Si33 0.021(4) 0.035(5) 0.059(7) -0.032(6) 0.003(5) -0.005(3)
C81 0.008(11) 0.29(7) 0.19(5) -0.20(5) 0.001(19) 0.00(2)
C82 0.05(2) 0.07(3) 0.18(5) -0.04(4) 0.03(3) 0.01(2)
Si55 0.054(5) 0.071(6) 0.026(4) 0.012(4) 0.021(4) 0.017(5)
C85 0.14(4) 0.10(3) 0.036(18) -0.009(19) -0.02(2) 0.02(3)
C86 0.05(2) 0.16(5) 0.06(2) 0.05(3) 0.006(17) -0.01(2)
Si66 0.037(5) 0.059(5) 0.058(6) -0.003(5) -0.029(4) -0.013(4)
C83 0.08(3) 0.11(3) 0.05(2) -0.05(2) -0.05(2) 0.04(2)
C84 0.09(3) 0.10(3) 0.18(5) 0.05(3) -0.09(3) -0.07(3)
Si77 0.036(4) 0.060(5) 0.019(3) 0.003(3) -0.011(3) -0.027(3)
C87 0.023(11) 0.062(17) 0.044(14) 0.005(13) -0.017(10) -0.008(11)
C88 0.052(19) 0.07(2) 0.026(16) 0.023(14) -0.018(14) -0.043(16)
C89 0.08(2) 0.10(3) 0.021(13) 0.029(15) -0.014(13) -0.06(2)
Si88 0.028(3) 0.028(3) 0.015(3) 0.003(2) 0.003(3) -0.010(2)
C90 0.053(17) 0.061(19) 0.041(15) 0.017(14) -0.007(13) -0.014(14)
C91 0.070(18) 0.016(11) 0.026(12) 0.006(9) 0.023(12) -0.003(11)
Hf1 0.0332(2) 0.0347(2) 0.0395(2) 0.00205(18) 0.00431(17) -0.00994(16)
Sb1 0.0241(3) 0.0359(3) 0.0239(3) -0.0027(3) 0.0016(2) -0.0106(2)
Cl1 0.0360(11) 0.0442(13) 0.0174(9) 0.0021(9) -0.0019(8) -0.0076(10)
Si1 0.0220(11) 0.0412(14) 0.0205(11) -0.0045(11) 0.0013(9) -0.0088(10)
Si4 0.0232(11) 0.0393(14) 0.0266(12) -0.0067(11) -0.0021(9) -0.0098(10)
C1 0.032(6) 0.142(15) 0.047(7) -0.025(8) 0.012(5) 0.004(7)
C2 0.032(5) 0.032(5) 0.059(7) -0.001(5) 0.005(5) -0.004(4)
C3 0.037(6) 0.144(16) 0.058(8) 0.029(9) 0.010(6) 0.009(8)
C4 0.057(10) 0.041(9) 0.33(4) 0.058(16) 0.073(17) 0.016(8)
C5 0.046(9) 0.15(2) 0.34(4) -0.19(3) 0.039(16) -0.033(12)
C6 0.037(6) 0.046(7) 0.113(12) -0.006(8) -0.007(7) -0.022(5)
C7 0.091(13) 0.078(12) 0.131(17) 0.048(12) -0.050(12) -0.063(11)
C8 0.056(8) 0.147(17) 0.054(8) -0.013(10) 0.017(7) -0.059(10)
C9 0.057(8) 0.127(15) 0.053(8) 0.002(9) -0.007(7) -0.046(9)
C10 0.057(9) 0.080(12) 0.16(2) -0.059(14) -0.026(12) 0.002(8)
C15 0.030(6) 0.120(12) 0.065(8) -0.018(8) -0.015(5) 0.009(7)
C18 0.077(10) 0.129(14) 0.062(9) 0.018(9) 0.040(8) 0.033(10)
C24 0.039(6) 0.067(9) 0.121(13) 0.042(9) 0.004(7) -0.026(6)

loop_
_atom_type_symbol
_atom_type_description
_atom_type_scat_dispersion_real
_atom_type_scat_dispersion_imag
_atom_type_scat_source
C C 0.0033 0.0016 'International Tables Vol C Tables 4.2.6.8 and 6.1.1.4'
H H 0.0000 0.0000 'International Tables Vol C Tables 4.2.6.8 and 6.1.1.4'
Si Si 0.0817 0.0704 'International Tables Vol C Tables 4.2.6.8 and 6.1.1.4'
Cl Cl 0.1484 0.1585 'International Tables Vol C Tables 4.2.6.8 and 6.1.1.4'
Sb Sb -0.5866 1.5461 'International Tables Vol C Tables 4.2.6.8 and 6.1.1.4'
Hf Hf -0.5830 6.1852 'International Tables Vol C Tables 4.2.6.8 and 6.1.1.4'

loop_
_geom_angle_atom_site_label_1
_geom_angle_atom_site_label_2
_geom_angle_atom_site_label_3
_geom_angle
C11 Si2 C12 105.3(19)
C11 Si2 Si3 113.3(18)
C12 Si2 Si3 108.8(8)
C11 Si2 Si1 111.3(10)
C12 Si2 Si1 111.7(11)
Si3 Si2 Si1 106.5(5)
C13 Si3 C14 109(2)
C13 Si3 Si4 107.6(15)
C14 Si3 Si4 113.5(9)
C13 Si3 Si2 107.7(9)
C14 Si3 Si2 108.0(15)
Si4 Si3 Si2 111.0(5)
C19 Si5 C18 106.5(10)
C19 Si5 C20 111.7(15)
C18 Si5 C20 105.9(11)
C19 Si5 Si1 111.5(9)
C18 Si5 Si1 108.5(5)
C20 Si5 Si1 112.5(9)
C16 Si6 C17 107.5(15)
C16 Si6 C15 110.2(9)
C17 Si6 C15 111.0(11)
C16 Si6 Si1 111.0(11)
C17 Si6 Si1 110.0(8)
C15 Si6 Si1 107.2(5)
C21 Si7 C23 106.5(10)
C21 Si7 C22 107.3(10)
C23 Si7 C22 110.3(10)
C21 Si7 Si4 116.1(6)
C23 Si7 Si4 109.5(7)
C22 Si7 Si4 107.1(8)
C24 Si8 C26 102.9(11)
C24 Si8 C25 104.9(7)
C26 Si8 C25 108.9(15)
C24 Si8 Si4 114.0(6)
C26 Si8 Si4 110.0(9)
C25 Si8 Si4 115.3(7)
C80 Si22 C92 101(3)
C80 Si22 Si1 110.8(14)
C92 Si22 Si1 119.9(19)
C80 Si22 Si33 106.3(11)
C92 Si22 Si33 108.5(11)
Si1 Si22 Si33 109.3(6)
C82 Si33 C81 112(2)
C82 Si33 Si22 110.5(18)
C81 Si33 Si22 105.3(9)
C82 Si33 Si4 115.9(13)
C81 Si33 Si4 104.6(19)
Si22 Si33 Si4 107.8(5)
C85 Si55 C86 104.8(18)
C85 Si55 C18 114.2(15)
C86 Si55 C18 108.4(13)
C85 Si55 Si1 113.0(14)
C86 Si55 Si1 113.5(15)
C18 Si55 Si1 103.2(5)
C83 Si66 C15 107.5(13)
C83 Si66 C84 109(2)
C15 Si66 C84 106.7(16)
C83 Si66 Si1 109.3(13)
C15 Si66 Si1 111.7(6)
C84 Si66 Si1 112.3(13)
C89 Si77 C87 109.0(16)
C89 Si77 C88 108.6(14)
C87 Si77 C88 107.1(15)
C89 Si77 Si4 109.6(9)
C87 Si77 Si4 112.7(8)
C88 Si77 Si4 109.8(10)
C91 Si88 C90 106.1(14)
C91 Si88 C24 113.8(10)
C90 Si88 C24 113.1(10)
C91 Si88 Si4 110.6(7)
C90 Si88 Si4 111.3(10)
C24 Si88 Si4 101.9(5)
C4 Hf1 C7 92.9(6)
C4 Hf1 C5 32.19(17)
C7 Hf1 C5 93.8(7)
C4 Hf1 C3 32.14(17)
C7 Hf1 C3 121.3(6)
C5 Hf1 C3 53.0(3)
C4 Hf1 Cl1 95.1(4)
C7 Hf1 Cl1 91.6(6)
C5 Hf1 Cl1 127.2(4)
C3 Hf1 Cl1 79.9(3)
C4 Hf1 C6 141.0(5)
C7 Hf1 C6 52.8(5)
C5 Hf1 C6 121.5(5)
C3 Hf1 C6 173.1(4)
Cl1 Hf1 C6 103.0(4)
C4 Hf1 C8 123.4(6)
C7 Hf1 C8 32.2(6)
C5 Hf1 C8 124.7(5)
C3 Hf1 C8 145.1(6)
Cl1 Hf1 C8 79.7(3)
C6 Hf1 C8 32.0(5)
C4 Hf1 C1 52.8(3)
C7 Hf1 C1 122.4(8)
C5 Hf1 C1 31.77(17)
C3 Hf1 C1 52.5(3)
Cl1 Hf1 C1 130.5(2)
C6 Hf1 C1 125.8(4)
C8 Hf1 C1 147.7(4)
C4 Hf1 C9 114.0(6)
C7 Hf1 C9 52.3(5)
C5 Hf1 C9 89.2(5)
C3 Hf1 C9 142.2(5)
Cl1 Hf1 C9 132.6(3)
C6 Hf1 C9 32.5(5)
C8 Hf1 C9 53.2(5)
C1 Hf1 C9 96.7(4)
C4 Hf1 C2 52.8(3)
C7 Hf1 C2 144.3(7)
C5 Hf1 C2 52.5(3)
C3 Hf1 C2 31.69(16)
Cl1 Hf1 C2 100.1(2)
C6 Hf1 C2 150.6(4)
C8 Hf1 C2 176.2(6)
C1 Hf1 C2 31.49(16)
C9 Hf1 C2 127.3(4)
C4 Hf1 C10 88.7(5)
C7 Hf1 C10 31.1(6)
C5 Hf1 C10 74.1(5)
C3 Hf1 C10 120.7(5)
Cl1 Hf1 C10 122.7(6)
C6 Hf1 C10 52.5(5)
C8 Hf1 C10 52.4(6)
C1 Hf1 C10 96.0(6)
C9 Hf1 C10 31.3(6)
C2 Hf1 C10 125.6(5)
C4 Hf1 Sb1 130.1(2)
C7 Hf1 Sb1 130.8(4)
C5 Hf1 Sb1 110.6(4)
C3 Hf1 Sb1 107.2(3)
Cl1 Hf1 Sb1 104.75(6)
C6 Hf1 Sb1 78.2(3)
C8 Hf1 Sb1 105.1(6)
C1 Hf1 Sb1 80.5(3)
C9 Hf1 Sb1 84.9(5)
C2 Hf1 Sb1 78.6(2)
C10 Hf1 Sb1 115.7(6)
Si4 Sb1 Si1 102.41(8)
Si4 Sb1 Hf1 116.19(6)
Si1 Sb1 Hf1 117.78(6)
Si22 Si1 Si66 105.7(4)
Si22 Si1 Si5 123.7(3)
Si66 Si1 Si5 87.2(4)
Si22 Si1 Si2 20.1(2)
Si66 Si1 Si2 120.5(3)
Si5 Si1 Si2 108.1(3)
Si22 Si1 Si55 108.6(4)
Si66 Si1 Si55 109.5(4)
Si5 Si1 Si55 23.6(3)
Si2 Si1 Si55 89.8(4)
Si22 Si1 Si6 88.4(4)
Si66 Si1 Si6 21.1(2)
Si5 Si1 Si6 107.0(3)
Si2 Si1 Si6 106.0(3)
Si55 Si1 Si6 127.8(3)
Si22 Si1 Sb1 101.4(2)
Si66 Si1 Sb1 110.0(3)
Si5 Si1 Sb1 125.5(2)
Si2 Si1 Sb1 106.0(2)
Si55 Si1 Sb1 120.4(2)
Si6 Si1 Sb1 102.74(16)
Si77 Si4 Si3 119.4(4)
Si77 Si4 Si8 86.2(3)
Si3 Si4 Si8 107.2(4)
Si77 Si4 Si33 107.6(4)
Si3 Si4 Si33 14.3(4)
Si8 Si4 Si33 116.5(4)
Si77 Si4 Si7 23.5(2)
Si3 Si4 Si7 110.4(3)
Si8 Si4 Si7 109.7(2)
Si33 Si4 Si7 96.4(3)
Si77 Si4 Si88 107.9(3)
Si3 Si4 Si88 91.6(4)
Si8 Si4 Si88 22.27(19)
Si33 Si4 Si88 103.7(4)
Si7 Si4 Si88 131.3(2)
Si77 Si4 Sb1 129.1(2)
Si3 Si4 Sb1 100.4(3)
Si8 Si4 Sb1 112.39(16)
Si33 Si4 Sb1 105.0(3)
Si7 Si4 Sb1 116.07(15)
Si88 Si4 Sb1 100.92(18)
C2 C1 C5 108.0
C2 C1 Hf1 74.4(4)
C5 C1 Hf1 72.5(3)
C1 C2 C3 108.0
C1 C2 Hf1 74.1(4)
C3 C2 Hf1 72.6(4)
C2 C3 C4 108.0
C2 C3 Hf1 75.7(4)
C4 C3 Hf1 72.8(4)
C5 C4 C3 108.0
C5 C4 Hf1 74.8(4)
C3 C4 Hf1 75.1(4)
C1 C5 C4 108.0
C1 C5 Hf1 75.8(4)
C4 C5 Hf1 73.1(4)
C8 C6 C9 107.8(14)
C8 C6 Hf1 74.3(8)
C9 C6 Hf1 74.6(7)
C10 C7 C8 109.6(16)
C10 C7 Hf1 76.8(9)
C8 C7 Hf1 75.3(8)
C7 C8 C6 106.4(14)
C7 C8 Hf1 72.6(8)
C6 C8 Hf1 73.7(7)
C10 C9 C6 106.9(15)
C10 C9 Hf1 74.7(9)
C6 C9 Hf1 72.8(7)
C7 C10 C9 109.1(17)
C7 C10 Hf1 72.1(9)
C9 C10 Hf1 74.0(9)
Si66 C15 Si6 26.4(4)
Si5 C18 Si55 28.7(4)
Si8 C24 Si88 27.8(3)

loop_
_geom_bond_atom_site_label_1
_geom_bond_atom_site_label_2
_geom_bond_distance
Si2 C11 1.87(4)
Si2 C12 1.88(3)
Si2 Si3 2.328(15)
Si2 Si1 2.345(8)
Si3 C13 1.89(3)
Si3 C14 1.90(4)
Si3 Si4 2.302(11)
Si5 C19 1.87(3)
Si5 C18 1.877(16)
Si5 C20 1.90(3)
Si5 Si1 2.330(5)
Si6 C16 1.88(3)
Si6 C17 1.90(3)
Si6 C15 1.914(13)
Si6 Si1 2.382(6)
Si7 C21 1.884(19)
Si7 C23 1.887(19)
Si7 C22 1.906(19)
Si7 Si4 2.425(5)
Si8 C24 1.826(12)
Si8 C26 1.86(2)
Si8 C25 1.89(2)
Si8 Si4 2.303(5)
Si22 C80 1.83(3)
Si22 C92 1.86(4)
Si22 Si1 2.317(10)
Si22 Si33 2.348(17)
Si33 C82 1.89(6)
Si33 C81 2.03(5)
Si33 Si4 2.384(13)
Si55 C85 1.86(4)
Si55 C86 1.93(5)
Si55 C18 1.982(16)
Si55 Si1 2.376(7)
Si66 C83 1.84(4)
Si66 C15 1.857(16)
Si66 C84 1.88(4)
Si66 Si1 2.324(8)
Si77 C89 1.89(3)
Si77 C87 1.90(3)
Si77 C88 1.94(4)
Si77 Si4 2.281(6)
Si88 C91 1.84(2)
Si88 C90 1.87(3)
Si88 C24 1.997(14)
Si88 Si4 2.458(6)
Hf1 C4 2.433(10)
Hf1 C7 2.449(13)
Hf1 C5 2.454(10)
Hf1 C3 2.461(9)
Hf1 Cl1 2.470(2)
Hf1 C6 2.475(12)
Hf1 C8 2.482(12)
Hf1 C1 2.494(9)
Hf1 C9 2.498(12)
Hf1 C2 2.498(8)
Hf1 C10 2.506(15)
Hf1 Sb1 2.8871(9)
Sb1 Si4 2.576(2)
Sb1 Si1 2.577(3)
C1 C2 1.355(7)
C1 C5 1.355(7)
C2 C3 1.355(7)
C3 C4 1.355(7)
C4 C5 1.355(7)
C6 C8 1.37(2)
C6 C9 1.39(2)
C7 C10 1.33(3)
C7 C8 1.37(3)
C9 C10 1.35(2)

loop_
_geom_torsion_atom_site_label_1
_geom_torsion_atom_site_label_2
_geom_torsion_atom_site_label_3
_geom_torsion_atom_site_label_4
_geom_torsion
C11 Si2 Si3 C13 38(2)
C12 Si2 Si3 C13 155(2)
Si1 Si2 Si3 C13 -84.9(17)
C11 Si2 Si3 C14 -80(2)
C12 Si2 Si3 C14 37.1(18)
Si1 Si2 Si3 C14 157.6(13)
C11 Si2 Si3 Si4 155.4(14)
C12 Si2 Si3 Si4 -87.9(12)
Si1 Si2 Si3 Si4 32.7(7)
C80 Si22 Si33 C82 -38(2)
C92 Si22 Si33 C82 70(3)
Si1 Si22 Si33 C82 -157.9(15)
C80 Si22 Si33 C81 -159(2)
C92 Si22 Si33 C81 -51(3)
Si1 Si22 Si33 C81 81(2)
C80 Si22 Si33 Si4 89.4(14)
C92 Si22 Si33 Si4 -163(2)
Si1 Si22 Si33 Si4 -30.3(7)
C4 Hf1 Sb1 Si4 49.1(6)
C7 Hf1 Sb1 Si4 -166.2(9)
C5 Hf1 Sb1 Si4 79.1(3)
C3 Hf1 Sb1 Si4 23.0(3)
Cl1 Hf1 Sb1 Si4 -60.86(8)
C6 Hf1 Sb1 Si4 -161.4(4)
C8 Hf1 Sb1 Si4 -143.9(4)
C1 Hf1 Sb1 Si4 68.7(2)
C9 Hf1 Sb1 Si4 166.4(4)
C2 Hf1 Sb1 Si4 36.7(2)
C10 Hf1 Sb1 Si4 160.9(5)
C4 Hf1 Sb1 Si1 171.1(6)
C7 Hf1 Sb1 Si1 -44.2(9)
C5 Hf1 Sb1 Si1 -158.9(3)
C3 Hf1 Sb1 Si1 145.0(3)
Cl1 Hf1 Sb1 Si1 61.14(8)
C6 Hf1 Sb1 Si1 -39.4(4)
C8 Hf1 Sb1 Si1 -21.9(4)
C1 Hf1 Sb1 Si1 -169.3(2)
C9 Hf1 Sb1 Si1 -71.6(4)
C2 Hf1 Sb1 Si1 158.7(2)
C10 Hf1 Sb1 Si1 -77.1(5)
C80 Si22 Si1 Si66 36.5(12)
C92 Si22 Si1 Si66 -80(2)
Si33 Si22 Si1 Si66 153.4(6)
C80 Si22 Si1 Si5 133.8(12)
C92 Si22 Si1 Si5 17(2)
Si33 Si22 Si1 Si5 -109.4(5)
C80 Si22 Si1 Si2 176.1(18)
C92 Si22 Si1 Si2 59(2)
Si33 Si22 Si1 Si2 -67.0(11)
C80 Si22 Si1 Si55 153.9(12)
C92 Si22 Si1 Si55 37(2)
Si33 Si22 Si1 Si55 -89.2(5)
C80 Si22 Si1 Si6 24.4(12)
C92 Si22 Si1 Si6 -93(2)
Si33 Si22 Si1 Si6 141.2(5)
C80 Si22 Si1 Sb1 -78.3(12)
C92 Si22 Si1 Sb1 164.7(19)
Si33 Si22 Si1 Sb1 38.5(5)
C83 Si66 Si1 Si22 -77.7(16)
C15 Si66 Si1 Si22 41.2(8)
C84 Si66 Si1 Si22 161(2)
C83 Si66 Si1 Si5 158.0(16)
C15 Si66 Si1 Si5 -83.1(8)
C84 Si66 Si1 Si5 37(2)
C83 Si66 Si1 Si2 -92.6(17)
C15 Si66 Si1 Si2 26.2(9)
C84 Si66 Si1 Si2 146(2)
C83 Si66 Si1 Si55 165.5(16)
C15 Si66 Si1 Si55 -75.6(8)
C84 Si66 Si1 Si55 44(2)
C83 Si66 Si1 Si6 -41.9(18)
C15 Si66 Si1 Si6 76.9(10)
C84 Si66 Si1 Si6 -163(2)
C83 Si66 Si1 Sb1 31.0(17)
C15 Si66 Si1 Sb1 149.9(7)
C84 Si66 Si1 Sb1 -90(2)
C19 Si5 Si1 Si22 93.8(11)
C18 Si5 Si1 Si22 -23.1(8)
C20 Si5 Si1 Si22 -139.9(12)
C19 Si5 Si1 Si66 -159.1(11)
C18 Si5 Si1 Si66 83.9(7)
C20 Si5 Si1 Si66 -32.8(11)
C19 Si5 Si1 Si2 79.7(11)
C18 Si5 Si1 Si2 -37.2(7)
C20 Si5 Si1 Si2 -154.0(11)
C19 Si5 Si1 Si55 38.9(12)
C18 Si5 Si1 Si55 -78.0(9)
C20 Si5 Si1 Si55 165.2(14)
C19 Si5 Si1 Si6 -166.5(11)
C18 Si5 Si1 Si6 76.6(7)
C20 Si5 Si1 Si6 -40.2(12)
C19 Si5 Si1 Sb1 -46.4(11)
C18 Si5 Si1 Sb1 -163.3(6)
C20 Si5 Si1 Sb1 79.9(11)
C11 Si2 Si1 Si22 -55(2)
C12 Si2 Si1 Si22 -172.5(15)
Si3 Si2 Si1 Si22 68.8(12)
C11 Si2 Si1 Si66 -9(2)
C12 Si2 Si1 Si66 -126.2(9)
Si3 Si2 Si1 Si66 115.2(6)
C11 Si2 Si1 Si5 89(2)
C12 Si2 Si1 Si5 -28.6(9)
Si3 Si2 Si1 Si5 -147.3(5)
C11 Si2 Si1 Si55 104(2)
C12 Si2 Si1 Si55 -13.5(9)
Si3 Si2 Si1 Si55 -132.1(5)
C11 Si2 Si1 Si6 -26(2)
C12 Si2 Si1 Si6 -143.1(9)
Si3 Si2 Si1 Si6 98.3(5)
C11 Si2 Si1 Sb1 -134(2)
C12 Si2 Si1 Sb1 108.2(9)
Si3 Si2 Si1 Sb1 -10.4(5)
C85 Si55 Si1 Si22 54.2(15)
C86 Si55 Si1 Si22 173.3(13)
C18 Si55 Si1 Si22 -69.6(8)
C85 Si55 Si1 Si66 169.2(15)
C86 Si55 Si1 Si66 -71.7(13)
C18 Si55 Si1 Si66 45.4(8)
C85 Si55 Si1 Si5 -171.7(18)
C86 Si55 Si1 Si5 -52.6(14)
C18 Si55 Si1 Si5 64.5(8)
C85 Si55 Si1 Si2 46.7(15)
C86 Si55 Si1 Si2 165.8(13)
C18 Si55 Si1 Si2 -77.1(7)
C85 Si55 Si1 Si6 157.0(15)
C86 Si55 Si1 Si6 -83.9(14)
C18 Si55 Si1 Si6 33.2(9)
C85 Si55 Si1 Sb1 -61.8(15)
C86 Si55 Si1 Sb1 57.3(14)
C18 Si55 Si1 Sb1 174.4(6)
C16 Si6 Si1 Si22 -160.6(10)
C17 Si6 Si1 Si22 -41.8(12)
C15 Si6 Si1 Si22 79.0(7)
C16 Si6 Si1 Si66 53.6(14)
C17 Si6 Si1 Si66 172.4(17)
C15 Si6 Si1 Si66 -66.8(9)
C16 Si6 Si1 Si5 74.5(10)
C17 Si6 Si1 Si5 -166.8(12)
C15 Si6 Si1 Si5 -45.9(7)
C16 Si6 Si1 Si2 -170.4(10)
C17 Si6 Si1 Si2 -51.6(12)
C15 Si6 Si1 Si2 69.2(7)
C16 Si6 Si1 Si55 87.0(10)
C17 Si6 Si1 Si55 -154.2(12)
C15 Si6 Si1 Si55 -33.4(8)
C16 Si6 Si1 Sb1 -59.3(10)
C17 Si6 Si1 Sb1 59.4(12)
C15 Si6 Si1 Sb1 -179.7(6)
Si4 Sb1 Si1 Si22 -31.6(3)
Hf1 Sb1 Si1 Si22 -160.5(3)
Si4 Sb1 Si1 Si66 -143.2(3)
Hf1 Sb1 Si1 Si66 88.0(3)
Si4 Sb1 Si1 Si5 115.5(3)
Hf1 Sb1 Si1 Si5 -13.3(3)
Si4 Sb1 Si1 Si2 -11.5(3)
Hf1 Sb1 Si1 Si2 -140.3(3)
Si4 Sb1 Si1 Si55 88.0(4)
Hf1 Sb1 Si1 Si55 -40.8(4)
Si4 Sb1 Si1 Si6 -122.5(3)
Hf1 Sb1 Si1 Si6 108.7(3)
C89 Si77 Si4 Si3 -93.1(14)
C87 Si77 Si4 Si3 145.4(10)
C88 Si77 Si4 Si3 26.1(13)
C89 Si77 Si4 Si8 159.2(14)
C87 Si77 Si4 Si8 37.7(9)
C88 Si77 Si4 Si8 -81.6(13)
C89 Si77 Si4 Si33 -84.2(14)
C87 Si77 Si4 Si33 154.3(10)
C88 Si77 Si4 Si33 35.0(13)
C89 Si77 Si4 Si7 -20.0(14)
C87 Si77 Si4 Si7 -141.6(11)
C88 Si77 Si4 Si7 99.1(14)
C89 Si77 Si4 Si88 164.5(14)
C87 Si77 Si4 Si88 43.0(9)
C88 Si77 Si4 Si88 -76.3(13)
C89 Si77 Si4 Sb1 43.3(14)
C87 Si77 Si4 Sb1 -78.3(9)
C88 Si77 Si4 Sb1 162.4(12)
C13 Si3 Si4 Si77 -133.9(11)
C14 Si3 Si4 Si77 -13.4(19)
Si2 Si3 Si4 Si77 108.5(6)
C13 Si3 Si4 Si8 -38.4(11)
C14 Si3 Si4 Si8 82.1(18)
Si2 Si3 Si4 Si8 -156.0(5)
C13 Si3 Si4 Si33 -171(3)
C14 Si3 Si4 Si33 -50(3)
Si2 Si3 Si4 Si33 72(2)
C13 Si3 Si4 Si7 -157.9(10)
C14 Si3 Si4 Si7 -37.4(19)
Si2 Si3 Si4 Si7 84.5(6)
C13 Si3 Si4 Si88 -22.3(11)
C14 Si3 Si4 Si88 98.2(18)
Si2 Si3 Si4 Si88 -139.9(6)
C13 Si3 Si4 Sb1 79.1(11)
C14 Si3 Si4 Sb1 -160.4(18)
Si2 Si3 Si4 Sb1 -38.5(6)
C24 Si8 Si4 Si77 81.4(6)
C26 Si8 Si4 Si77 -163.7(14)
C25 Si8 Si4 Si77 -40.1(8)
C24 Si8 Si4 Si3 -38.2(7)
C26 Si8 Si4 Si3 76.7(14)
C25 Si8 Si4 Si3 -159.7(8)
C24 Si8 Si4 Si33 -26.4(7)
C26 Si8 Si4 Si33 88.5(14)
C25 Si8 Si4 Si33 -147.9(8)
C24 Si8 Si4 Si7 81.7(6)
C26 Si8 Si4 Si7 -163.4(14)
C25 Si8 Si4 Si7 -39.7(8)
C24 Si8 Si4 Si88 -85.3(9)
C26 Si8 Si4 Si88 29.7(14)
C25 Si8 Si4 Si88 153.3(10)
C24 Si8 Si4 Sb1 -147.6(6)
C26 Si8 Si4 Sb1 -32.6(14)
C25 Si8 Si4 Sb1 91.0(8)
C82 Si33 Si4 Si77 -88(2)
C81 Si33 Si4 Si77 35.8(13)
Si22 Si33 Si4 Si77 147.6(5)
C82 Si33 Si4 Si3 59(3)
C81 Si33 Si4 Si3 -177(3)
Si22 Si33 Si4 Si3 -65(2)
C82 Si33 Si4 Si8 7(2)
C81 Si33 Si4 Si8 130.4(12)
Si22 Si33 Si4 Si8 -117.8(6)
C82 Si33 Si4 Si7 -109(2)
C81 Si33 Si4 Si7 14.7(12)
Si22 Si33 Si4 Si7 126.4(5)
C82 Si33 Si4 Si88 26(2)
C81 Si33 Si4 Si88 150.0(12)
Si22 Si33 Si4 Si88 -98.3(6)
C82 Si33 Si4 Sb1 132(2)
C81 Si33 Si4 Sb1 -104.5(12)
Si22 Si33 Si4 Sb1 7.2(6)
C21 Si7 Si4 Si77 65.2(9)
C23 Si7 Si4 Si77 -174.2(10)
C22 Si7 Si4 Si77 -54.5(10)
C21 Si7 Si4 Si3 -177.6(8)
C23 Si7 Si4 Si3 -57.0(8)
C22 Si7 Si4 Si3 62.7(9)
C21 Si7 Si4 Si8 64.5(8)
C23 Si7 Si4 Si8 -174.9(8)
C22 Si7 Si4 Si8 -55.3(9)
C21 Si7 Si4 Si33 -174.4(8)
C23 Si7 Si4 Si33 -53.8(8)
C22 Si7 Si4 Si33 65.8(9)
C21 Si7 Si4 Si88 71.0(8)
C23 Si7 Si4 Si88 -168.4(8)
C22 Si7 Si4 Si88 -48.8(9)
C21 Si7 Si4 Sb1 -64.3(8)
C23 Si7 Si4 Sb1 56.3(8)
C22 Si7 Si4 Sb1 176.0(8)
C91 Si88 Si4 Si77 -77.0(11)
C90 Si88 Si4 Si77 165.2(10)
C24 Si88 Si4 Si77 44.3(5)
C91 Si88 Si4 Si3 161.3(11)
C90 Si88 Si4 Si3 43.6(11)
C24 Si88 Si4 Si3 -77.3(5)
C91 Si88 Si4 Si8 -63.1(11)
C90 Si88 Si4 Si8 179.2(13)
C24 Si88 Si4 Si8 58.3(7)
C91 Si88 Si4 Si33 169.0(11)
C90 Si88 Si4 Si33 51.3(11)
C24 Si88 Si4 Si33 -69.6(6)
C91 Si88 Si4 Si7 -79.5(11)
C90 Si88 Si4 Si7 162.8(10)
C24 Si88 Si4 Si7 41.9(6)
C91 Si88 Si4 Sb1 60.5(11)
C90 Si88 Si4 Sb1 -57.3(10)
C24 Si88 Si4 Sb1 -178.2(5)
Si1 Sb1 Si4 Si77 -113.5(3)
Hf1 Sb1 Si4 Si77 16.3(3)
Si1 Sb1 Si4 Si3 28.8(3)
Hf1 Sb1 Si4 Si3 158.6(3)
Si1 Sb1 Si4 Si8 142.5(2)
Hf1 Sb1 Si4 Si8 -87.7(2)
Si1 Sb1 Si4 Si33 15.0(3)
Hf1 Sb1 Si4 Si33 144.8(3)
Si1 Sb1 Si4 Si7 -90.11(17)
Hf1 Sb1 Si4 Si7 39.69(18)
Si1 Sb1 Si4 Si88 122.49(19)
Hf1 Sb1 Si4 Si88 -107.71(18)
C4 Hf1 C1 C2 77.5(2)
C7 Hf1 C1 C2 143.6(7)
C5 Hf1 C1 C2 115.11(18)
C3 Hf1 C1 C2 36.81(12)
Cl1 Hf1 C1 C2 17.7(8)
C6 Hf1 C1 C2 -151.5(5)
C8 Hf1 C1 C2 173.0(11)
C9 Hf1 C1 C2 -167.3(7)
C10 Hf1 C1 C2 161.2(7)
Sb1 Hf1 C1 C2 -83.7(5)
C4 Hf1 C1 C5 -37.56(12)
C7 Hf1 C1 C5 28.5(7)
C3 Hf1 C1 C5 -78.31(19)
Cl1 Hf1 C1 C5 -97.4(8)
C6 Hf1 C1 C5 93.4(6)
C8 Hf1 C1 C5 57.9(11)
C9 Hf1 C1 C5 77.6(7)
C2 Hf1 C1 C5 -115.11(18)
C10 Hf1 C1 C5 46.1(8)
Sb1 Hf1 C1 C5 161.2(6)
C5 C1 C2 C3 0.0
Hf1 C1 C2 C3 -65.2(4)
C5 C1 C2 Hf1 65.2(4)
C4 Hf1 C2 C1 -77.7(2)
C7 Hf1 C2 C1 -59.2(11)
C5 Hf1 C2 C1 -36.91(13)
C3 Hf1 C2 C1 -115.21(17)
Cl1 Hf1 C2 C1 -166.4(6)
C6 Hf1 C2 C1 52.0(9)
C8 Hf1 C2 C1 -80(6)
C9 Hf1 C2 C1 15.9(9)
C10 Hf1 C2 C1 -23.1(10)
Sb1 Hf1 C2 C1 90.4(6)
C4 Hf1 C2 C3 37.48(13)
C7 Hf1 C2 C3 56.0(11)
C5 Hf1 C2 C3 78.30(19)
Cl1 Hf1 C2 C3 -51.2(6)
C6 Hf1 C2 C3 167.2(9)
C8 Hf1 C2 C3 35(6)
C1 Hf1 C2 C3 115.21(17)
C9 Hf1 C2 C3 131.1(9)
C10 Hf1 C2 C3 92.1(10)
Sb1 Hf1 C2 C3 -154.4(6)
C1 C2 C3 C4 0.0
Hf1 C2 C3 C4 -66.2(4)
C1 C2 C3 Hf1 66.2(4)
C4 Hf1 C3 C2 -114.40(18)
C7 Hf1 C3 C2 -145.5(9)
C5 Hf1 C3 C2 -76.78(19)
Cl1 Hf1 C3 C2 128.8(6)
C6 Hf1 C3 C2 -115(4)
C8 Hf1 C3 C2 -176.2(8)
C1 Hf1 C3 C2 -36.56(11)
C9 Hf1 C3 C2 -78.0(10)
C10 Hf1 C3 C2 -109.0(9)
Sb1 Hf1 C3 C2 26.3(6)
C7 Hf1 C3 C4 -31.1(9)
C5 Hf1 C3 C4 37.62(11)
Cl1 Hf1 C3 C4 -116.8(6)
C6 Hf1 C3 C4 -1(4)
C8 Hf1 C3 C4 -61.8(8)
C1 Hf1 C3 C4 77.84(19)
C9 Hf1 C3 C4 36.4(10)
C2 Hf1 C3 C4 114.40(18)
C10 Hf1 C3 C4 5.4(9)
Sb1 Hf1 C3 C4 140.7(6)
C2 C3 C4 C5 0.0
Hf1 C3 C4 C5 -68.1(4)
C2 C3 C4 Hf1 68.1(4)
C7 Hf1 C4 C5 -92.4(8)
C3 Hf1 C4 C5 113.83(16)
Cl1 Hf1 C4 C5 175.7(5)
C6 Hf1 C4 C5 -66.3(7)
C8 Hf1 C4 C5 -103.3(5)
C1 Hf1 C4 C5 37.05(12)
C9 Hf1 C4 C5 -42.7(6)
C2 Hf1 C4 C5 76.89(19)
C10 Hf1 C4 C5 -61.6(8)
Sb1 Hf1 C4 C5 61.6(9)
C7 Hf1 C4 C3 153.8(7)
C5 Hf1 C4 C3 -113.83(16)
Cl1 Hf1 C4 C3 61.9(5)
C6 Hf1 C4 C3 179.9(7)
C8 Hf1 C4 C3 142.9(5)
C1 Hf1 C4 C3 -76.77(17)
C9 Hf1 C4 C3 -156.5(6)
C2 Hf1 C4 C3 -36.94(11)
C10 Hf1 C4 C3 -175.4(8)
Sb1 Hf1 C4 C3 -52.2(8)
C2 C1 C5 C4 0.0
Hf1 C1 C5 C4 66.5(4)
C2 C1 C5 Hf1 -66.5(4)
C3 C4 C5 C1 0.0
Hf1 C4 C5 C1 -68.3(4)
C3 C4 C5 Hf1 68.3(4)
C4 Hf1 C5 C1 114.25(16)
C7 Hf1 C5 C1 -156.2(6)
C3 Hf1 C5 C1 76.69(17)
Cl1 Hf1 C5 C1 108.9(7)
C6 Hf1 C5 C1 -108.3(5)
C8 Hf1 C5 C1 -146.6(6)
C9 Hf1 C5 C1 -104.1(6)
C2 Hf1 C5 C1 36.57(11)
C10 Hf1 C5 C1 -131.8(9)
Sb1 Hf1 C5 C1 -19.8(6)
C7 Hf1 C5 C4 89.5(6)
C3 Hf1 C5 C4 -37.55(12)
Cl1 Hf1 C5 C4 -5.3(7)
C6 Hf1 C5 C4 137.5(5)
C8 Hf1 C5 C4 99.2(6)
C1 Hf1 C5 C4 -114.25(16)
C9 Hf1 C5 C4 141.7(6)
C2 Hf1 C5 C4 -77.67(19)
C10 Hf1 C5 C4 113.9(9)
Sb1 Hf1 C5 C4 -134.1(6)
C4 Hf1 C6 C8 -71.2(14)
C7 Hf1 C6 C8 -37.8(10)
C5 Hf1 C6 C8 -106.1(12)
C3 Hf1 C6 C8 -71(4)
Cl1 Hf1 C6 C8 44.2(11)
C1 Hf1 C6 C8 -144.2(11)
C9 Hf1 C6 C8 -114.0(14)
C2 Hf1 C6 C8 -174.7(10)
C10 Hf1 C6 C8 -77.2(11)
Sb1 Hf1 C6 C8 146.8(11)
C4 Hf1 C6 C9 42.8(14)
C7 Hf1 C6 C9 76.3(11)
C5 Hf1 C6 C9 7.9(12)
C3 Hf1 C6 C9 43(4)
Cl1 Hf1 C6 C9 158.3(9)
C8 Hf1 C6 C9 114.0(14)
C1 Hf1 C6 C9 -30.1(11)
C2 Hf1 C6 C9 -60.7(12)
C10 Hf1 C6 C9 36.9(10)
Sb1 Hf1 C6 C9 -99.1(10)
C4 Hf1 C7 C10 82.5(14)
C5 Hf1 C7 C10 50.3(14)
C3 Hf1 C7 C10 98.5(12)
Cl1 Hf1 C7 C10 177.7(13)
C6 Hf1 C7 C10 -77.2(11)
C8 Hf1 C7 C10 -114.7(16)
C1 Hf1 C7 C10 35.7(15)
C9 Hf1 C7 C10 -35.8(10)
C2 Hf1 C7 C10 67.8(14)
Sb1 Hf1 C7 C10 -71.2(17)
C4 Hf1 C7 C8 -162.7(12)
C5 Hf1 C7 C8 165.0(12)
C3 Hf1 C7 C8 -146.8(10)
Cl1 Hf1 C7 C8 -67.6(12)
C6 Hf1 C7 C8 37.6(9)
C1 Hf1 C7 C8 150.5(11)
C9 Hf1 C7 C8 78.9(11)
C2 Hf1 C7 C8 -177.4(8)
C10 Hf1 C7 C8 114.7(16)
Sb1 Hf1 C7 C8 43.5(16)
C10 C7 C8 C6 3.4(17)
Hf1 C7 C8 C6 -66.5(9)
C10 C7 C8 Hf1 69.9(11)
C9 C6 C8 C7 -2.0(14)
Hf1 C6 C8 C7 65.7(10)
C9 C6 C8 Hf1 -67.7(8)
C4 Hf1 C8 C7 20.8(14)
C5 Hf1 C8 C7 -18.3(15)
C3 Hf1 C8 C7 55.0(14)
Cl1 Hf1 C8 C7 110.1(13)
C6 Hf1 C8 C7 -113.6(14)
C1 Hf1 C8 C7 -51.1(19)
C9 Hf1 C8 C7 -75.8(12)
C2 Hf1 C8 C7 23(7)
C10 Hf1 C8 C7 -36.3(10)
Sb1 Hf1 C8 C7 -147.3(12)
C4 Hf1 C8 C6 134.4(11)
C7 Hf1 C8 C6 113.6(14)
C5 Hf1 C8 C6 95.4(13)
C3 Hf1 C8 C6 168.6(9)
Cl1 Hf1 C8 C6 -136.3(11)
C1 Hf1 C8 C6 62.5(18)
C9 Hf1 C8 C6 37.8(9)
C2 Hf1 C8 C6 137(6)
C10 Hf1 C8 C6 77.3(10)
Sb1 Hf1 C8 C6 -33.7(11)
C8 C6 C9 C10 -0.1(14)
Hf1 C6 C9 C10 -67.5(10)
C8 C6 C9 Hf1 67.4(9)
C4 Hf1 C9 C10 -38.5(13)
C7 Hf1 C9 C10 35.6(12)
C5 Hf1 C9 C10 -59.7(13)
C3 Hf1 C9 C10 -58.7(14)
Cl1 Hf1 C9 C10 84.2(15)
C6 Hf1 C9 C10 113.6(15)
C8 Hf1 C9 C10 76.4(12)
C1 Hf1 C9 C10 -90.6(13)
C2 Hf1 C9 C10 -98.9(12)
Sb1 Hf1 C9 C10 -170.4(13)
C4 Hf1 C9 C6 -152.1(9)
C7 Hf1 C9 C6 -77.9(11)
C5 Hf1 C9 C6 -173.3(10)
C3 Hf1 C9 C6 -172.3(8)
Cl1 Hf1 C9 C6 -29.4(13)
C8 Hf1 C9 C6 -37.2(9)
C1 Hf1 C9 C6 155.8(9)
C2 Hf1 C9 C6 147.5(8)
C10 Hf1 C9 C6 -113.6(15)
Sb1 Hf1 C9 C6 76.0(9)
C8 C7 C10 C9 -3.6(18)
Hf1 C7 C10 C9 65.3(11)
C8 C7 C10 Hf1 -68.8(10)
C6 C9 C10 C7 2.2(17)
Hf1 C9 C10 C7 -64.0(11)
C6 C9 C10 Hf1 66.2(9)
C4 Hf1 C10 C7 -97.9(14)
C5 Hf1 C10 C7 -127.1(15)
C3 Hf1 C10 C7 -100.8(13)
Cl1 Hf1 C10 C7 -2.8(15)
C6 Hf1 C10 C7 78.3(12)
C8 Hf1 C10 C7 37.6(11)
C1 Hf1 C10 C7 -150.3(13)
C9 Hf1 C10 C7 116.8(17)
C2 Hf1 C10 C7 -138.4(12)
Sb1 Hf1 C10 C7 127.3(14)
C4 Hf1 C10 C9 145.3(12)
C7 Hf1 C10 C9 -116.8(17)
C5 Hf1 C10 C9 116.2(14)
C3 Hf1 C10 C9 142.5(10)
Cl1 Hf1 C10 C9 -119.5(12)
C6 Hf1 C10 C9 -38.4(9)
C8 Hf1 C10 C9 -79.2(11)
C1 Hf1 C10 C9 92.9(12)
C2 Hf1 C10 C9 104.8(10)
Sb1 Hf1 C10 C9 10.6(14)
C83 Si66 C15 Si6 41.2(17)
C84 Si66 C15 Si6 158(2)
Si1 Si66 C15 Si6 -78.7(7)
C16 Si6 C15 Si66 -52.3(15)
C17 Si6 C15 Si66 -171.3(14)
Si1 Si6 C15 Si66 68.6(8)
C19 Si5 C18 Si55 -42.6(12)
C20 Si5 C18 Si55 -161.6(13)
Si1 Si5 C18 Si55 77.5(6)
C85 Si55 C18 Si5 168.2(17)
C86 Si55 C18 Si5 51.8(16)
Si1 Si55 C18 Si5 -68.8(6)
C26 Si8 C24 Si88 -32.6(13)
C25 Si8 C24 Si88 -146.5(10)
Si4 Si8 C24 Si88 86.5(7)
C91 Si88 C24 Si8 58.3(10)
C90 Si88 C24 Si8 179.6(13)
Si4 Si88 C24 Si8 -60.8(5)
